data_7052922
loop_
_publ_author_name
'Gasser, Gilles'
'Mari, Cristina'
'Burkart, Michelle'
'Green, Stephen J.'
'Ribas, Joan'
'Stoeckli-Evans, Helen'
'Tucker, James H. R.'

_publ_section_title
;
 Electrochemical, spectroscopic, magnetic and structural studies of
 complexes bearing ferrocenyl ligands of
 N-(3-hydroxypicolinoyl)picolinamide
;
_journal_issue 9
_journal_name_full 'New Journal of Chemistry'
_journal_page_first 1819
_journal_paper_doi 10.1039/c2nj40177k
_journal_volume 36
_journal_year 2012
_chemical_formula_moiety 'C23 H17 Fe N3 O4'
_chemical_formula_sum 'C23 H17 Fe N3 O4'
_chemical_formula_weight 455.25
_space_group_IT_number 14
_symmetry_cell_setting monoclinic
_symmetry_space_group_name_Hall '-P 2yn'
_symmetry_space_group_name_H-M 'P 1 21/n 1'
_atom_sites_solution_hydrogens geom
_atom_sites_solution_primary direct
_atom_sites_solution_secondary difmap
_audit_creation_method SHELXL-97
_audit_update_record
;
2011-06-03 # Formatted by publCIF
;
_cell_angle_alpha 90.00
_cell_angle_beta 100.544(11)
_cell_angle_gamma 90.00
_cell_formula_units_Z 4
_cell_length_a 11.6164(11)
_cell_length_b 7.8216(6)
_cell_length_c 22.0190(19)
_cell_measurement_reflns_used 6115
_cell_measurement_temperature 153(2)
_cell_measurement_theta_max 25.94
_cell_measurement_theta_min 1.92
_cell_volume 1966.8(3)
_computing_cell_refinement 'CELL (Stoe & Cie, 2000)'
_computing_data_collection 'EXPOSE (Stoe & Cie, 2000)'
_computing_data_reduction 'INTEGRATE (Stoe & Cie, 2000)'
_computing_molecular_graphics 'PLATON (Spek, 2009)'
_computing_publication_material SHELXL-97
_computing_structure_refinement 'SHELXL-97 (Sheldrick, 2008)'
_computing_structure_solution 'SHELXS-97 (Sheldrick, 2008)'
_diffrn_ambient_temperature 153(2)
_diffrn_measured_fraction_theta_full 1.000
_diffrn_measured_fraction_theta_max 1.000
_diffrn_measurement_device_type 'STOE IPDS'
_diffrn_measurement_method 'phi oscillation'
_diffrn_radiation_monochromator graphite
_diffrn_radiation_source 'fine-focus sealed tube'
_diffrn_radiation_type MoK\a
_diffrn_radiation_wavelength 0.71073
_diffrn_reflns_av_R_equivalents 0.0894
_diffrn_reflns_av_sigmaI/netI 0.0862
_diffrn_reflns_limit_h_max 13
_diffrn_reflns_limit_h_min -13
_diffrn_reflns_limit_k_max 9
_diffrn_reflns_limit_k_min -9
_diffrn_reflns_limit_l_max 26
_diffrn_reflns_limit_l_min -25
_diffrn_reflns_number 13597
_diffrn_reflns_theta_full 25.00
_diffrn_reflns_theta_max 25.01
_diffrn_reflns_theta_min 1.86
_diffrn_standards_decay_% 0
_diffrn_standards_number 0
_exptl_absorpt_coefficient_mu 0.804
_exptl_absorpt_correction_T_max 1.000
_exptl_absorpt_correction_T_min 0.816
_exptl_absorpt_correction_type multi-scan
_exptl_absorpt_process_details 'MULscanABS in PLATON (Spek, 2009)'
_exptl_crystal_colour yellow
_exptl_crystal_density_diffrn 1.537
_exptl_crystal_density_method 'not measured'
_exptl_crystal_description block
_exptl_crystal_F_000 936
_exptl_crystal_size_max 0.30
_exptl_crystal_size_mid 0.28
_exptl_crystal_size_min 0.20
_refine_diff_density_max 0.761
_refine_diff_density_min -0.346
_refine_diff_density_rms 0.071
_refine_ls_extinction_method none
_refine_ls_goodness_of_fit_ref 0.901
_refine_ls_hydrogen_treatment mixed
_refine_ls_matrix_type full
_refine_ls_number_parameters 284
_refine_ls_number_reflns 3473
_refine_ls_number_restraints 0
_refine_ls_restrained_S_all 0.901
_refine_ls_R_factor_all 0.0791
_refine_ls_R_factor_gt 0.0453
_refine_ls_shift/su_max 0.001
_refine_ls_shift/su_mean 0.000
_refine_ls_structure_factor_coef Fsqd
_refine_ls_weighting_details 'calc w=1/[\s^2^(Fo^2^)+(0.0511P)^2^] where P=(Fo^2^+2Fc^2^)/3'
_refine_ls_weighting_scheme calc
_refine_ls_wR_factor_gt 0.0973
_refine_ls_wR_factor_ref 0.1038
_reflns_number_gt 2164
_reflns_number_total 3473
_reflns_threshold_expression I>2\s(I)
_cod_data_source_file c2nj40177k.txt
_cod_data_source_block HL1
_cod_original_sg_symbol_H-M 'P 21/n'
_cod_database_code 7052922

loop_
_symmetry_equiv_pos_site_id
_symmetry_equiv_pos_as_xyz
1 x,y,z
2 1/2-x,1/2+y,1/2-z
3 -x,-y,-z
4 1/2+x,1/2-y,1/2+z

loop_
_atom_site_aniso_label
_atom_site_aniso_U_11
_atom_site_aniso_U_22
_atom_site_aniso_U_33
_atom_site_aniso_U_23
_atom_site_aniso_U_13
_atom_site_aniso_U_12
Fe1 0.0283(3) 0.0300(3) 0.0202(2) 0.0010(2) 0.0032(2) -0.0011(3)
O1 0.0324(15) 0.0304(14) 0.0365(14) -0.0064(11) 0.0099(11) -0.0020(12)
O2 0.0295(14) 0.0201(13) 0.0248(12) -0.0085(10) 0.0050(9) -0.0014(11)
O3 0.0533(16) 0.0158(14) 0.0306(13) -0.0037(10) 0.0074(11) 0.0002(12)
O4 0.0618(19) 0.0201(15) 0.0339(14) -0.0012(11) 0.0091(12) 0.0013(13)
N1 0.0269(16) 0.0169(15) 0.0271(15) -0.0041(12) 0.0017(12) -0.0012(13)
N2 0.044(2) 0.0166(16) 0.0253(16) -0.0028(13) 0.0097(13) -0.0003(15)
N3 0.0255(17) 0.0280(18) 0.0331(16) -0.0061(13) 0.0085(12) -0.0027(14)
C1 0.073(4) 0.058(3) 0.035(2) 0.018(2) -0.001(2) -0.016(3)
C2 0.078(4) 0.035(3) 0.047(3) 0.009(2) 0.020(2) -0.003(3)
C3 0.041(2) 0.047(3) 0.043(2) 0.014(2) -0.0009(19) 0.005(2)
C4 0.163(6) 0.040(3) 0.0133(19) 0.0004(17) 0.020(3) 0.016(3)
C5 0.043(3) 0.090(4) 0.081(4) 0.060(3) 0.035(3) 0.028(3)
C6 0.033(2) 0.027(2) 0.0250(17) -0.0008(15) 0.0069(14) -0.0066(17)
C7 0.042(2) 0.028(2) 0.033(2) -0.0080(16) 0.0047(17) -0.0093(19)
C8 0.044(2) 0.023(2) 0.033(2) -0.0078(16) 0.0058(17) 0.0027(18)
C9 0.032(2) 0.0225(19) 0.0236(17) -0.0022(14) 0.0016(14) -0.0001(16)
C10 0.031(2) 0.0159(17) 0.0231(17) 0.0018(13) 0.0030(14) -0.0004(14)
C11 0.028(2) 0.0205(18) 0.0194(17) 0.0049(14) 0.0006(14) 0.0037(16)
C12 0.0239(19) 0.0193(18) 0.0260(18) -0.0053(14) 0.0050(14) -0.0015(15)
C13 0.032(2) 0.023(2) 0.0270(17) 0.0037(14) 0.0051(14) 0.0018(16)
C14 0.037(2) 0.0170(19) 0.039(2) 0.0015(16) 0.0088(16) -0.0009(17)
C15 0.024(2) 0.0176(18) 0.038(2) -0.0064(15) 0.0030(15) -0.0006(15)
C16 0.0216(18) 0.0148(18) 0.0301(18) -0.0038(14) 0.0044(14) 0.0027(14)
C17 0.0260(19) 0.0196(19) 0.0252(17) -0.0017(14) 0.0022(14) 0.0000(16)
C18 0.0283(17) 0.0238(19) 0.0288(17) 0.0023(17) 0.0056(13) -0.0031(19)
C19 0.0180(17) 0.027(2) 0.0286(19) -0.0027(14) 0.0047(13) -0.0026(14)
C20 0.0264(19) 0.033(2) 0.031(2) 0.0029(15) 0.0065(15) -0.0003(16)
C21 0.034(2) 0.055(3) 0.0276(18) 0.002(2) 0.0059(14) 0.001(2)
C22 0.041(2) 0.057(3) 0.0263(19) -0.0094(18) 0.0101(16) -0.002(2)
C23 0.031(2) 0.037(2) 0.042(2) -0.0144(18) 0.0126(17) -0.0018(18)

loop_
_atom_site_label
_atom_site_type_symbol
_atom_site_thermal_displace_type
_atom_site_fract_x
_atom_site_fract_y
_atom_site_fract_z
_atom_site_occupancy
_atom_site_U_iso_or_equiv
_atom_site_calc_flag
_atom_site_refinement_flags
Fe1 Fe Uani 0.74098(4) -0.00729(7) -0.13745(2) 1.000 0.0263(2) d .
O1 O Uani 0.6636(2) 0.1244(3) 0.01977(11) 1.000 0.0327(8) d .
O2 O Uani 0.8526(2) 0.1624(3) 0.01094(9) 1.000 0.0248(8) d .
O3 O Uani 0.8767(2) -0.0279(3) 0.11900(10) 1.000 0.0333(8) d .
O4 O Uani 0.8964(2) -0.1580(3) 0.24248(11) 1.000 0.0386(9) d .
N1 N Uani 0.8898(2) 0.4128(3) 0.15462(12) 1.000 0.0240(9) d .
N2 N Uani 0.8689(3) 0.1197(4) 0.20832(12) 1.000 0.0282(10) d .
N3 N Uani 0.8751(2) 0.2303(4) 0.32246(13) 1.000 0.0285(10) d .
C1 C Uani 0.7944(5) 0.2353(6) -0.15060(19) 1.000 0.0567(18) d .
C2 C Uani 0.6783(5) 0.2348(6) -0.15839(19) 1.000 0.0523(19) d .
C3 C Uani 0.6314(4) 0.1256(5) -0.20474(18) 1.000 0.0448(14) d .
C4 C Uani 0.7241(6) 0.0495(6) -0.22889(17) 1.000 0.072(2) d .
C5 C Uani 0.8312(4) 0.1254(7) -0.1923(3) 1.000 0.068(2) d .
C6 C Uani 0.6486(3) -0.1395(5) -0.08185(14) 1.000 0.0281(11) d .
C7 C Uani 0.6881(3) -0.2530(5) -0.12348(16) 1.000 0.0346(12) d .
C8 C Uani 0.8114(3) -0.2456(5) -0.11487(15) 1.000 0.0335(12) d .
C9 C Uani 0.8516(3) -0.1229(4) -0.06746(14) 1.000 0.0265(11) d .
C10 C Uani 0.7508(3) -0.0578(4) -0.04663(14) 1.000 0.0236(10) d .
C11 C Uani 0.7460(3) 0.0811(4) -0.00253(14) 1.000 0.0231(11) d .
C12 C Uani 0.8639(3) 0.3000(4) 0.05243(14) 1.000 0.0230(11) d .
C13 C Uani 0.8712(3) 0.4621(4) 0.02848(15) 1.000 0.0274(11) d .
C14 C Uani 0.8894(3) 0.5985(4) 0.06860(16) 1.000 0.0308(11) d .
C15 C Uani 0.8972(3) 0.5691(4) 0.13141(16) 1.000 0.0269(11) d .
C16 C Uani 0.8745(3) 0.2787(4) 0.11542(14) 1.000 0.0222(10) d .
C17 C Uani 0.8728(3) 0.1064(4) 0.14657(14) 1.000 0.0239(11) d .
C18 C Uani 0.8826(3) -0.0073(5) 0.25254(14) 1.000 0.0269(10) d .
C19 C Uani 0.8841(3) 0.0593(4) 0.31630(15) 1.000 0.0245(11) d .
C20 C Uani 0.8983(3) -0.0540(5) 0.36611(15) 1.000 0.0300(11) d .
C21 C Uani 0.9048(3) 0.0106(6) 0.42455(15) 1.000 0.0388(13) d .
C22 C Uani 0.8975(3) 0.1881(6) 0.43162(17) 1.000 0.0409(14) d .
C23 C Uani 0.8815(3) 0.2903(5) 0.37953(17) 1.000 0.0359(12) d .
H1 H Uiso 0.84480 0.30150 -0.12070 1.000 0.0680 d R
H2 H Uiso 0.63390 0.30130 -0.13490 1.000 0.0620 d R
H2N H Uiso 0.868(3) 0.226(5) 0.2230(16) 1.000 0.036(11) d .
H3 H Uiso 0.55030 0.10430 -0.21850 1.000 0.0540 d R
H4 H Uiso 0.71860 -0.03200 -0.26130 1.000 0.0860 d R
H5 H Uiso 0.90970 0.10320 -0.19670 1.000 0.0820 d R
H6 H Uiso 0.56960 -0.12050 -0.07780 1.000 0.0340 d R
H7 H Uiso 0.63940 -0.32320 -0.15270 1.000 0.0420 d R
H8 H Uiso 0.85950 -0.31080 -0.13670 1.000 0.0400 d R
H9 H Uiso 0.93060 -0.09080 -0.05270 1.000 0.0320 d R
H13 H Uiso 0.86370 0.47910 -0.01480 1.000 0.0330 c R
H14 H Uiso 0.89670 0.71110 0.05350 1.000 0.0370 c R
H15 H Uiso 0.90810 0.66380 0.15890 1.000 0.0320 c R
H20 H Uiso 0.90330 -0.17360 0.35960 1.000 0.0360 c R
H21 H Uiso 0.91390 -0.06320 0.45940 1.000 0.0470 c R
H22 H Uiso 0.90350 0.23740 0.47150 1.000 0.0490 c R
H23 H Uiso 0.87460 0.41020 0.38480 1.000 0.0430 c R

loop_
_atom_type_symbol
_atom_type_description
_atom_type_scat_dispersion_real
_atom_type_scat_dispersion_imag
_atom_type_scat_source
C C 0.0033 0.0016 'International Tables Vol C Tables 4.2.6.8 and 6.1.1.4'
H H 0.0000 0.0000 'International Tables Vol C Tables 4.2.6.8 and 6.1.1.4'
Fe Fe 0.3463 0.8444 'International Tables Vol C Tables 4.2.6.8 and 6.1.1.4'
N N 0.0061 0.0033 'International Tables Vol C Tables 4.2.6.8 and 6.1.1.4'
O O 0.0106 0.0060 'International Tables Vol C Tables 4.2.6.8 and 6.1.1.4'

loop_
_geom_angle_atom_site_label_1
_geom_angle_atom_site_label_2
_geom_angle_atom_site_label_3
_geom_angle
_geom_angle_publ_flag
C1 Fe1 C2 38.0(2) yes
C1 Fe1 C3 65.76(18) yes
C1 Fe1 C4 68.43(18) yes
C1 Fe1 C5 39.8(2) yes
C1 Fe1 C6 139.70(17) yes
C1 Fe1 C7 179.49(18) yes
C1 Fe1 C8 139.53(19) yes
C1 Fe1 C9 110.89(17) yes
C1 Fe1 C10 111.09(15) yes
C2 Fe1 C3 38.89(17) yes
C2 Fe1 C4 67.06(19) yes
C2 Fe1 C5 66.0(2) yes
C2 Fe1 C6 113.39(19) yes
C2 Fe1 C7 142.42(19) yes
C2 Fe1 C8 177.36(19) yes
C2 Fe1 C9 137.02(16) yes
C2 Fe1 C10 110.88(15) yes
C3 Fe1 C4 40.6(2) yes
C3 Fe1 C5 68.3(2) yes
C3 Fe1 C6 111.33(16) yes
C3 Fe1 C7 114.74(15) yes
C3 Fe1 C8 143.10(15) yes
C3 Fe1 C9 175.91(14) yes
C3 Fe1 C10 136.81(16) yes
C4 Fe1 C5 42.7(2) yes
C4 Fe1 C6 137.3(2) yes
C4 Fe1 C7 111.98(17) yes
C4 Fe1 C8 113.47(17) yes
C4 Fe1 C9 141.4(2) yes
C4 Fe1 C10 177.4(2) yes
C5 Fe1 C6 179.42(19) yes
C5 Fe1 C7 140.30(19) yes
C5 Fe1 C8 112.45(18) yes
C5 Fe1 C9 110.89(18) yes
C5 Fe1 C10 138.5(2) yes
C6 Fe1 C7 40.20(14) yes
C6 Fe1 C8 68.13(14) yes
C6 Fe1 C9 69.49(14) yes
C6 Fe1 C10 41.52(13) yes
C7 Fe1 C8 40.09(14) yes
C7 Fe1 C9 68.61(14) yes
C7 Fe1 C10 68.52(13) yes
C8 Fe1 C9 40.99(13) yes
C8 Fe1 C10 68.67(13) yes
C9 Fe1 C10 41.26(14) yes
C11 O2 C12 118.0(3) yes
C15 N1 C16 118.5(3) yes
C17 N2 C18 128.6(3) yes
C19 N3 C23 116.9(3) yes
C18 N2 H2N 115(2) no
C17 N2 H2N 116(2) no
Fe1 C1 C5 69.7(3) yes
Fe1 C1 C2 71.7(3) yes
C2 C1 C5 110.1(4) no
Fe1 C2 C3 70.6(3) yes
Fe1 C2 C1 70.3(3) yes
C1 C2 C3 110.8(4) no
Fe1 C3 C4 69.2(2) yes
C2 C3 C4 108.5(4) no
Fe1 C3 C2 70.6(3) yes
C3 C4 C5 104.4(4) no
Fe1 C4 C3 70.3(2) yes
Fe1 C4 C5 68.2(3) yes
C1 C5 C4 106.3(4) no
Fe1 C5 C4 69.1(3) yes
Fe1 C5 C1 70.5(3) yes
Fe1 C6 C10 68.18(19) yes
Fe1 C6 C7 70.2(2) yes
C7 C6 C10 107.1(3) no
Fe1 C7 C8 70.0(2) yes
Fe1 C7 C6 69.6(2) yes
C6 C7 C8 109.2(3) no
Fe1 C8 C9 68.4(2) yes
C7 C8 C9 108.2(3) no
Fe1 C8 C7 69.9(2) yes
C8 C9 C10 107.2(3) no
Fe1 C9 C8 70.6(2) yes
Fe1 C9 C10 69.05(18) yes
Fe1 C10 C11 120.6(2) yes
C6 C10 C9 108.2(3) no
C6 C10 C11 123.9(3) no
C9 C10 C11 127.6(3) no
Fe1 C10 C6 70.30(18) yes
Fe1 C10 C9 69.69(18) yes
O2 C11 C10 110.1(3) yes
O1 C11 O2 122.3(3) yes
O1 C11 C10 127.6(3) yes
C13 C12 C16 119.6(3) no
O2 C12 C13 117.4(3) yes
O2 C12 C16 122.9(3) yes
C12 C13 C14 118.6(3) no
C13 C14 C15 119.0(3) no
N1 C15 C14 122.4(3) yes
N1 C16 C12 121.8(3) yes
C12 C16 C17 123.8(3) no
N1 C16 C17 114.4(3) yes
O3 C17 C16 122.5(3) yes
N2 C17 C16 112.8(3) yes
O3 C17 N2 124.8(3) yes
N2 C18 C19 113.1(3) yes
O4 C18 N2 124.9(3) yes
O4 C18 C19 122.0(3) yes
C18 C19 C20 119.7(3) no
N3 C19 C18 116.9(3) yes
N3 C19 C20 123.4(3) yes
C19 C20 C21 118.8(4) no
C20 C21 C22 118.4(4) no
C21 C22 C23 118.8(3) no
N3 C23 C22 123.7(4) yes
Fe1 C1 H1 125.00 no
C2 C1 H1 125.00 no
C5 C1 H1 125.00 no
Fe1 C2 H2 126.00 no
C1 C2 H2 125.00 no
C3 C2 H2 125.00 no
Fe1 C3 H3 126.00 no
C2 C3 H3 126.00 no
C4 C3 H3 126.00 no
Fe1 C4 H4 125.00 no
C3 C4 H4 128.00 no
C5 C4 H4 128.00 no
Fe1 C5 H5 125.00 no
C1 C5 H5 127.00 no
C4 C5 H5 127.00 no
Fe1 C6 H6 127.00 no
C7 C6 H6 126.00 no
C10 C6 H6 126.00 no
Fe1 C7 H7 127.00 no
C6 C7 H7 125.00 no
C8 C7 H7 125.00 no
Fe1 C8 H8 127.00 no
C7 C8 H8 126.00 no
C9 C8 H8 126.00 no
Fe1 C9 H9 125.00 no
C8 C9 H9 126.00 no
C10 C9 H9 126.00 no
C12 C13 H13 121.00 no
C14 C13 H13 121.00 no
C13 C14 H14 120.00 no
C15 C14 H14 121.00 no
N1 C15 H15 119.00 no
C14 C15 H15 119.00 no
C19 C20 H20 121.00 no
C21 C20 H20 121.00 no
C20 C21 H21 121.00 no
C22 C21 H21 121.00 no
C21 C22 H22 121.00 no
C23 C22 H22 121.00 no
N3 C23 H23 118.00 no
C22 C23 H23 118.00 no

loop_
_geom_bond_atom_site_label_1
_geom_bond_atom_site_label_2
_geom_bond_distance
_geom_bond_publ_flag
Fe1 C1 2.034(5) yes
Fe1 C2 2.051(5) yes
Fe1 C3 2.051(4) yes
Fe1 C4 2.036(4) yes
Fe1 C5 2.024(6) yes
Fe1 C6 2.050(4) yes
Fe1 C7 2.058(4) yes
Fe1 C8 2.060(4) yes
Fe1 C9 2.030(3) yes
Fe1 C10 2.021(3) yes
O1 C11 1.202(4) yes
O2 C11 1.375(4) yes
O2 C12 1.402(4) yes
O3 C17 1.218(4) yes
O4 C18 1.215(5) yes
N1 C15 1.334(4) yes
N1 C16 1.349(4) yes
N2 C17 1.373(4) yes
N2 C18 1.380(5) yes
N3 C19 1.350(4) yes
N3 C23 1.331(5) yes
N2 H2N 0.89(4) no
C1 C5 1.381(7) no
C1 C2 1.328(8) no
C2 C3 1.365(6) no
C3 C4 1.416(8) no
C4 C5 1.477(8) no
C6 C7 1.412(5) no
C6 C10 1.443(5) no
C7 C8 1.411(5) no
C8 C9 1.432(5) no
C9 C10 1.427(5) no
C10 C11 1.465(4) no
C12 C16 1.380(4) no
C12 C13 1.382(4) no
C13 C14 1.377(5) no
C14 C15 1.389(5) no
C16 C17 1.514(4) no
C18 C19 1.495(5) no
C19 C20 1.396(5) no
C20 C21 1.372(5) no
C21 C22 1.401(7) no
C22 C23 1.382(6) no
C1 H1 0.9500 no
C2 H2 0.9500 no
C3 H3 0.9500 no
C4 H4 0.9500 no
C5 H5 0.9500 no
C6 H6 0.9500 no
C7 H7 0.9500 no
C8 H8 0.9500 no
C9 H9 0.9500 no
C13 H13 0.9500 no
C14 H14 0.9500 no
C15 H15 0.9500 no
C20 H20 0.9500 no
C21 H21 0.9500 no
C22 H22 0.9500 no
C23 H23 0.9500 no

loop_
_geom_hbond_atom_site_label_D
_geom_hbond_atom_site_label_H
_geom_hbond_atom_site_label_A
_geom_hbond_distance_DH
_geom_hbond_distance_HA
_geom_hbond_distance_DA
_geom_hbond_angle_DHA
_geom_hbond_site_symmetry_A
_geom_hbond_publ_flag
N2 H2N N1 0.89(4) 2.15(4) 2.611(4) 112(3) . yes
N2 H2N N3 0.89(4) 2.18(3) 2.647(4) 112(3) . yes
C9 H9 O2 0.95 2.58 3.448(4) 152 3_755 yes
C14 H14 O3 0.95 2.53 3.139(4) 122 1_565 yes
C15 H15 O3 0.95 2.57 3.169(4) 121 1_565 yes
C15 H15 O4 0.95 2.33 3.247(4) 161 1_565 yes

loop_
_geom_torsion_atom_site_label_1
_geom_torsion_atom_site_label_2
_geom_torsion_atom_site_label_3
_geom_torsion_atom_site_label_4
_geom_torsion
_geom_torsion_publ_flag
C2 Fe1 C1 C5 -120.4(4) no
C3 Fe1 C1 C2 35.8(3) no
C3 Fe1 C1 C5 -84.6(3) no
C4 Fe1 C1 C2 80.0(3) no
C4 Fe1 C1 C5 -40.5(3) no
C5 Fe1 C1 C2 120.4(4) no
C6 Fe1 C1 C2 -59.1(4) no
C6 Fe1 C1 C5 -179.5(3) no
C8 Fe1 C1 C2 -178.7(2) no
C8 Fe1 C1 C5 60.8(4) no
C9 Fe1 C1 C2 -141.6(2) no
C9 Fe1 C1 C5 97.9(3) no
C10 Fe1 C1 C2 -97.3(3) no
C10 Fe1 C1 C5 142.3(3) no
C1 Fe1 C2 C3 121.8(4) no
C3 Fe1 C2 C1 -121.8(4) no
C4 Fe1 C2 C1 -83.9(3) no
C4 Fe1 C2 C3 37.9(3) no
C5 Fe1 C2 C1 -37.2(3) no
C5 Fe1 C2 C3 84.6(3) no
C6 Fe1 C2 C1 142.8(2) no
C6 Fe1 C2 C3 -95.4(3) no
C7 Fe1 C2 C1 179.4(3) no
C7 Fe1 C2 C3 -58.8(4) no
C9 Fe1 C2 C1 58.3(4) no
C9 Fe1 C2 C3 -179.9(3) no
C10 Fe1 C2 C1 97.9(3) no
C10 Fe1 C2 C3 -140.4(3) no
C1 Fe1 C3 C2 -35.0(3) no
C1 Fe1 C3 C4 84.6(3) no
C2 Fe1 C3 C4 119.6(4) no
C4 Fe1 C3 C2 -119.6(4) no
C5 Fe1 C3 C2 -78.3(3) no
C5 Fe1 C3 C4 41.3(3) no
C6 Fe1 C3 C2 101.2(3) no
C6 Fe1 C3 C4 -139.2(3) no
C7 Fe1 C3 C2 145.0(3) no
C7 Fe1 C3 C4 -95.5(3) no
C8 Fe1 C3 C2 -177.2(3) no
C8 Fe1 C3 C4 -57.6(4) no
C10 Fe1 C3 C2 60.6(4) no
C10 Fe1 C3 C4 -179.8(3) no
C1 Fe1 C4 C3 -77.5(3) no
C1 Fe1 C4 C5 37.8(3) no
C2 Fe1 C4 C3 -36.4(3) no
C2 Fe1 C4 C5 78.9(3) no
C3 Fe1 C4 C5 115.3(4) no
C5 Fe1 C4 C3 -115.3(4) no
C6 Fe1 C4 C3 63.8(3) no
C6 Fe1 C4 C5 179.2(3) no
C7 Fe1 C4 C3 102.9(3) no
C7 Fe1 C4 C5 -141.8(3) no
C8 Fe1 C4 C3 146.5(2) no
C8 Fe1 C4 C5 -98.2(3) no
C9 Fe1 C4 C3 -174.3(2) no
C9 Fe1 C4 C5 -59.0(4) no
C1 Fe1 C5 C4 -117.0(4) no
C2 Fe1 C5 C1 35.5(3) no
C2 Fe1 C5 C4 -81.5(3) no
C3 Fe1 C5 C1 77.8(3) no
C3 Fe1 C5 C4 -39.3(3) no
C4 Fe1 C5 C1 117.0(4) no
C7 Fe1 C5 C1 -179.2(3) no
C7 Fe1 C5 C4 63.8(4) no
C8 Fe1 C5 C1 -142.2(3) no
C8 Fe1 C5 C4 100.8(3) no
C9 Fe1 C5 C1 -98.0(3) no
C9 Fe1 C5 C4 145.0(3) no
C10 Fe1 C5 C1 -59.5(4) no
C10 Fe1 C5 C4 -176.5(3) no
C1 Fe1 C6 C7 -179.2(3) no
C1 Fe1 C6 C10 -60.5(3) no
C2 Fe1 C6 C7 145.7(2) no
C2 Fe1 C6 C10 -95.6(2) no
C3 Fe1 C6 C7 103.5(2) no
C3 Fe1 C6 C10 -137.7(2) no
C4 Fe1 C6 C7 64.8(3) no
C4 Fe1 C6 C10 -176.5(3) no
C7 Fe1 C6 C10 118.7(3) no
C8 Fe1 C6 C7 -36.7(2) no
C8 Fe1 C6 C10 82.1(2) no
C9 Fe1 C6 C7 -80.8(2) no
C9 Fe1 C6 C10 37.99(19) no
C10 Fe1 C6 C7 -118.7(3) no
C2 Fe1 C7 C6 -58.1(3) no
C2 Fe1 C7 C8 -178.7(2) no
C3 Fe1 C7 C6 -94.3(2) no
C3 Fe1 C7 C8 145.1(2) no
C4 Fe1 C7 C6 -138.6(3) no
C4 Fe1 C7 C8 100.8(3) no
C5 Fe1 C7 C6 -179.5(3) no
C5 Fe1 C7 C8 59.8(4) no
C6 Fe1 C7 C8 -120.6(3) no
C8 Fe1 C7 C6 120.6(3) no
C9 Fe1 C7 C6 83.1(2) no
C9 Fe1 C7 C8 -37.49(19) no
C10 Fe1 C7 C6 38.7(2) no
C10 Fe1 C7 C8 -82.0(2) no
C1 Fe1 C8 C7 179.5(2) no
C1 Fe1 C8 C9 59.2(3) no
C3 Fe1 C8 C7 -60.0(3) no
C3 Fe1 C8 C9 179.8(3) no
C4 Fe1 C8 C7 -96.8(3) no
C4 Fe1 C8 C9 143.0(3) no
C5 Fe1 C8 C7 -143.3(3) no
C5 Fe1 C8 C9 96.5(3) no
C6 Fe1 C8 C7 36.8(2) no
C6 Fe1 C8 C9 -83.5(2) no
C7 Fe1 C8 C9 -120.2(3) no
C9 Fe1 C8 C7 120.2(3) no
C10 Fe1 C8 C7 81.6(2) no
C10 Fe1 C8 C9 -38.7(2) no
C1 Fe1 C9 C8 -143.4(2) no
C1 Fe1 C9 C10 98.6(2) no
C2 Fe1 C9 C8 -177.4(3) no
C2 Fe1 C9 C10 64.5(3) no
C4 Fe1 C9 C8 -62.2(3) no
C4 Fe1 C9 C10 179.8(3) no
C5 Fe1 C9 C8 -100.6(3) no
C5 Fe1 C9 C10 141.3(2) no
C6 Fe1 C9 C8 79.9(2) no
C6 Fe1 C9 C10 -38.21(19) no
C7 Fe1 C9 C8 36.7(2) no
C7 Fe1 C9 C10 -81.4(2) no
C8 Fe1 C9 C10 -118.1(3) no
C10 Fe1 C9 C8 118.1(3) no
C1 Fe1 C10 C6 142.9(2) no
C1 Fe1 C10 C9 -98.0(2) no
C1 Fe1 C10 C11 24.5(3) no
C2 Fe1 C10 C6 102.1(3) no
C2 Fe1 C10 C9 -138.8(2) no
C2 Fe1 C10 C11 -16.3(3) no
C3 Fe1 C10 C6 66.3(3) no
C3 Fe1 C10 C9 -174.6(2) no
C3 Fe1 C10 C11 -52.1(4) no
C5 Fe1 C10 C6 179.1(3) no
C5 Fe1 C10 C9 -61.8(3) no
C5 Fe1 C10 C11 60.7(4) no
C6 Fe1 C10 C9 119.1(3) no
C6 Fe1 C10 C11 -118.4(4) no
C7 Fe1 C10 C6 -37.5(2) no
C7 Fe1 C10 C9 81.6(2) no
C7 Fe1 C10 C11 -155.9(3) no
C8 Fe1 C10 C6 -80.7(2) no
C8 Fe1 C10 C9 38.41(19) no
C8 Fe1 C10 C11 160.9(3) no
C9 Fe1 C10 C6 -119.1(3) no
C9 Fe1 C10 C11 122.5(4) no
C12 O2 C11 O1 0.2(4) no
C12 O2 C11 C10 179.7(2) no
C11 O2 C12 C13 -108.0(3) no
C11 O2 C12 C16 75.8(4) no
C16 N1 C15 C14 0.2(5) no
C15 N1 C16 C12 -1.4(5) no
C15 N1 C16 C17 177.3(3) no
C18 N2 C17 O3 8.6(6) no
C18 N2 C17 C16 -170.1(3) no
C17 N2 C18 O4 -3.1(6) no
C17 N2 C18 C19 174.4(4) no
C23 N3 C19 C18 -177.2(3) no
C23 N3 C19 C20 0.7(5) no
C19 N3 C23 C22 0.5(5) no
Fe1 C1 C2 C3 -59.1(3) no
C5 C1 C2 Fe1 59.4(4) no
C5 C1 C2 C3 0.4(6) no
Fe1 C1 C5 C4 60.1(3) no
C2 C1 C5 Fe1 -60.6(4) no
C2 C1 C5 C4 -0.5(6) no
Fe1 C2 C3 C4 -59.0(3) no
C1 C2 C3 Fe1 58.9(3) no
C1 C2 C3 C4 0.0(5) no
Fe1 C3 C4 C5 -60.1(3) no
C2 C3 C4 Fe1 59.8(3) no
C2 C3 C4 C5 -0.3(5) no
Fe1 C4 C5 C1 -61.0(4) no
C3 C4 C5 Fe1 61.5(3) no
C3 C4 C5 C1 0.5(5) no
Fe1 C6 C7 C8 58.9(3) no
C10 C6 C7 Fe1 -58.4(2) no
C10 C6 C7 C8 0.5(4) no
Fe1 C6 C10 C9 -59.6(2) no
Fe1 C6 C10 C11 114.2(3) no
C7 C6 C10 Fe1 59.7(2) no
C7 C6 C10 C9 0.1(4) no
C7 C6 C10 C11 173.9(3) no
Fe1 C7 C8 C9 57.7(2) no
C6 C7 C8 Fe1 -58.7(3) no
C6 C7 C8 C9 -0.9(4) no
Fe1 C8 C9 C10 59.6(2) no
C7 C8 C9 Fe1 -58.7(3) no
C7 C8 C9 C10 1.0(4) no
Fe1 C9 C10 C6 60.0(2) no
Fe1 C9 C10 C11 -113.6(3) no
C8 C9 C10 Fe1 -60.6(2) no
C8 C9 C10 C6 -0.6(4) no
C8 C9 C10 C11 -174.2(3) no
Fe1 C10 C11 O1 101.3(4) no
Fe1 C10 C11 O2 -78.1(3) no
C6 C10 C11 O1 15.6(5) no
C6 C10 C11 O2 -163.8(3) no
C9 C10 C11 O1 -171.7(3) no
C9 C10 C11 O2 8.8(4) no
O2 C12 C13 C14 -176.2(3) no
C16 C12 C13 C14 0.2(5) no
O2 C12 C16 N1 177.4(3) no
O2 C12 C16 C17 -1.2(5) no
C13 C12 C16 N1 1.2(5) no
C13 C12 C16 C17 -177.4(3) no
C12 C13 C14 C15 -1.4(5) no
C13 C14 C15 N1 1.2(5) no
N1 C16 C17 O3 -169.2(3) no
N1 C16 C17 N2 9.6(4) no
C12 C16 C17 O3 9.5(6) no
C12 C16 C17 N2 -171.7(3) no
O4 C18 C19 N3 176.0(3) no
O4 C18 C19 C20 -1.9(5) no
N2 C18 C19 N3 -1.6(5) no
N2 C18 C19 C20 -179.5(3) no
N3 C19 C20 C21 -0.7(5) no
C18 C19 C20 C21 177.1(3) no
C19 C20 C21 C22 -0.3(5) no
C20 C21 C22 C23 1.4(5) no
C21 C22 C23 N3 -1.6(5) no
